data_1530105
loop_
_publ_author_name
'Horn, E.'
'Snow, M.R.'

_publ_section_title
;
 Aqua and perfluoro anion ((BF4)(-), (AsF6)(-)). Coordination isomers of
 manganese and rhenium carbonyls
;
_journal_name_full 'Australian Journal of Chemistry'
_journal_page_first 1375
_journal_page_last 1393
_journal_volume 37
_journal_year 1984
_chemical_formula_sum 'C5 H2 As F6 O6 Re'
_chemical_name_systematic 'Re (C O)5 (H2 O) As F6'
_space_group_IT_number 15
_symmetry_space_group_name_Hall '-C 2yc'
_symmetry_space_group_name_H-M 'C 1 2/c 1'
_cell_angle_alpha 90
_cell_angle_beta 105.5
_cell_angle_gamma 90
_cell_formula_units_Z 8
_cell_length_a 27.085
_cell_length_b 7.208
_cell_length_c 13.404
_cell_volume 2521.672
_citation_journal_id_ASTM AJCHAS
_cod_data_source_file Horn_AJCHAS_1984_1101.cif
_cod_data_source_block C5H2As1F6O6Re1
_cod_original_formula_sum 'C5 H2 As1 F6 O6 Re1'
_cod_database_code 1530105

loop_
_symmetry_equiv_pos_as_xyz
x,y,z
-x,y,-z+1/2
-x,-y,-z
x,-y,z-1/2
x+1/2,y+1/2,z
-x+1/2,y+1/2,-z+1/2
-x+1/2,-y+1/2,-z
x+1/2,-y+1/2,z-1/2

loop_
_atom_site_label
_atom_site_type_symbol
_atom_site_fract_x
_atom_site_fract_y
_atom_site_fract_z
_atom_site_occupancy
_atom_site_U_iso_or_equiv
F1 F-1 0.5 0.1363 0.25 1 0.0
O3 O-2 0.0022 0.3539 0.0844 1 0.0
C2 C+2 0.1361 0.5443 0.197 1 0.0
F5 F-1 0.2144 0.3598 0.3922 1 0.0
O2 O-2 0.1455 0.6859 0.2323 1 0.0
As1 As+5 0.5 0.35391 0.25 1 0.0
F2 F-1 0.514 0.3621 0.1398 1 0.0
C1 C+2 0.1964 0.2558 0.1505 1 0.0
O5 O-2 0.1137 0.4931 -0.08 1 0.0
F4 F-1 0.5 0.584 0.25 1 0.0
O1 O-2 0.238 0.2336 0.1618 1 0.0
Re1 Re+1 0.12045 0.29531 0.12669 1 0.0
As2 As+5 0.25 0.25 0.5 1 0.0
C5 C+2 0.117 0.4168 -0.0038 1 0.0
F7 F-1 0.2169 0.3597 0.5713 1 0.0
F6 F-1 0.2052 0.0812 0.4735 1 0.0
C4 C+2 0.106 0.046 0.0563 1 0.0
O4 O-2 0.0975 -0.0921 0.0163 1 0.0
O6 O-2 0.1244 0.1602 0.2763 1 0.0
C3 C+2 0.0452 0.3348 0.1038 1 0.0
F3 F-1 0.5607 0.366 0.3134 1 0.0
